data_1010826
loop_
_publ_author_name
'Aminoff, G'

_publ_section_title
;
Zur Kristallographie des Trimerits. Ein Beitrag zur Kenntnis der
Pseudosymmetrie.
;
_journal_coden_ASTM GFSFA4
_journal_name_full
;
Geologiska Foereningens i Stockholm Foerhandlingar
;
_journal_page_first 19
_journal_page_last 43
_journal_volume 48
_journal_year 1926
_chemical_compound_source 'from Langban, Sweden'
_chemical_formula_structural 'Be3 Ca Mn2 (Si O4)3'
_chemical_formula_sum 'Be3 Ca Mn2 O12 Si3'
_chemical_name_mineral Trimerite
_chemical_name_systematic 'Triberyllium calcium dimanganese silicate'
_cell_angle_alpha 90
_cell_angle_beta 90
_cell_angle_gamma 90
_cell_formula_units_Z 48
_cell_length_a 7.6
_cell_length_b 16.11
_cell_length_c 27.9
_cell_volume 3416.0
_cod_database_code 1010826

loop_
_atom_site_label
_atom_site_fract_x
_atom_site_fract_y
_atom_site_fract_z
? ? ? ?
